data_4025577
loop_
_publ_author_name
'Mitchell H. Weston'
'Masood Parvez'
'Thomas G. Back'

_publ_contact_author
;
    Masood Parvez
    Department of Chemistry
    University of Calgary
    2500 University Drive N.W.
    Calgary, Alberta, Canada T2N 1N4  
;
_publ_contact_author_email ' parvez@ucalgary.ca '
_publ_contact_author_fax ' (403)289-9488 '
_publ_contact_author_phone ' (403)220-5348 '
_publ_section_title
;
 Conjugate Additions, Aza-Cope, and Dissociative Rearrangements and
 Unexpected Electrocyclic Ring Closures in the Reactions of
 2-(2-Pyrrolidinyl)-Substituted Heteroaromatic Systems with Acetylenic
 Sulfones
;
_journal_name_full 'Journal of Organic Chemistry'
_journal_page_first 5402
_journal_page_last 5405
_journal_paper_doi 10.1021/jo101030b
_journal_volume 75
_journal_year 2010
_chemical_formula_moiety 'C35 H34 N2 O2 S'
_chemical_formula_sum 'C35 H34 N2 O2 S'
_chemical_formula_weight 546.70
_chemical_name_systematic
;
 ?
;
_space_group_IT_number 14
_symmetry_cell_setting monoclinic
_symmetry_space_group_name_Hall '-P 2ybc'
_symmetry_space_group_name_H-M 'P 1 21/c 1'
_atom_sites_solution_hydrogens geom
_atom_sites_solution_primary direct
_atom_sites_solution_secondary difmap
_audit_creation_method SHELXL-97
_cell_angle_alpha 90.00
_cell_angle_beta 96.619(2)
_cell_angle_gamma 90.00
_cell_formula_units_Z 4
_cell_length_a 16.7482(6)
_cell_length_b 6.0229(2)
_cell_length_c 27.9916(8)
_cell_measurement_reflns_used 7088
_cell_measurement_temperature 173(2)
_cell_measurement_theta_max 30.0
_cell_measurement_theta_min 1.0
_cell_volume 2804.77(16)
_computing_cell_refinement 'HKL DENZO (Otwinowski & Minor, 1997)'
_computing_data_collection 'COLLECT (Hooft, 1998)'
_computing_data_reduction 'SCALEPACK (Otwinowski & Minor, 1997)'
_computing_molecular_graphics 'ORTEP-3 (Farrugia, 1997)'
_computing_publication_material 'SHELXL-97 (Sheldrick, 2008)'
_computing_structure_refinement 'SHELXL-97 (Sheldrick, 2008)'
_computing_structure_solution 'SIR92 (Altomare et al., 1991)'
_diffrn_ambient_temperature 173(2)
_diffrn_measured_fraction_theta_full 0.971
_diffrn_measured_fraction_theta_max 0.971
_diffrn_measurement_device_type 'Nonius APEX2 CCD'
_diffrn_measurement_method ' \w and \f '
_diffrn_radiation_monochromator graphite
_diffrn_radiation_source 'fine-focus sealed tube'
_diffrn_radiation_type MoK\a
_diffrn_radiation_wavelength 0.71073
_diffrn_reflns_av_R_equivalents 0.1140
_diffrn_reflns_av_sigmaI/netI 0.0970
_diffrn_reflns_limit_h_max 19
_diffrn_reflns_limit_h_min -19
_diffrn_reflns_limit_k_max 7
_diffrn_reflns_limit_k_min -7
_diffrn_reflns_limit_l_max 32
_diffrn_reflns_limit_l_min -32
_diffrn_reflns_number 13133
_diffrn_reflns_theta_full 25.0
_diffrn_reflns_theta_max 25.00
_diffrn_reflns_theta_min 3.60
_diffrn_standards_interval_count 0
_diffrn_standards_number 0
_exptl_absorpt_coefficient_mu 0.151
_exptl_absorpt_correction_T_max 0.994
_exptl_absorpt_correction_T_min 0.985
_exptl_absorpt_correction_type multi-scan
_exptl_absorpt_process_details 'SORTAV: (Blessing, 1997)'
_exptl_crystal_colour colorless
_exptl_crystal_density_diffrn 1.295
_exptl_crystal_density_method 'not measured'
_exptl_crystal_description plate
_exptl_crystal_F_000 1160
_exptl_crystal_size_max 0.10
_exptl_crystal_size_mid 0.10
_exptl_crystal_size_min 0.04
_refine_diff_density_max 0.35
_refine_diff_density_min -0.39
_refine_diff_density_rms 0.085
_refine_ls_extinction_method none
_refine_ls_goodness_of_fit_ref 1.126
_refine_ls_hydrogen_treatment constr
_refine_ls_matrix_type full
_refine_ls_number_parameters 362
_refine_ls_number_reflns 4794
_refine_ls_number_restraints 0
_refine_ls_restrained_S_all 1.126
_refine_ls_R_factor_all 0.1359
_refine_ls_R_factor_gt 0.0824
_refine_ls_shift/su_max 0.000
_refine_ls_shift/su_mean 0.000
_refine_ls_structure_factor_coef Fsqd
_refine_ls_weighting_details 'calc w=1/[\s^2^(Fo^2^)+8.9872P] where P=(Fo^2^+2Fc^2^)/3'
_refine_ls_weighting_scheme calc
_refine_ls_wR_factor_gt 0.1359
_refine_ls_wR_factor_ref 0.1663
_reflns_number_gt 3123
_reflns_number_total 4794
_reflns_threshold_expression >2sigma(I)
_cod_data_source_file jo101030b_si_001.cif
_cod_data_source_block Compound_I
_cod_depositor_comments
;
The following automatic conversions were performed:

'_symmetry_cell_setting' value 'Monoclinic' changed to 'monoclinic'
according to the built-in table from CIF Core dictionary named
'cif_core.dic' version 2.4.1 from
2010-06-29.

'_exptl_absorpt_correction_type' value 'Multi-scan'
changed to 'multi-scan' according to the built-in table from CIF Core
dictionary named 'cif_core.dic' version 2.4.1 from 2010-06-29.

Automatic conversion script
Id: cif_fix_values 1646 2011-03-28 12:23:43Z adriana 
;
_cod_original_sg_symbol_H-M 'P 21/c'
_cod_database_code 4025577

loop_
_symmetry_equiv_pos_as_xyz
'x, y, z'
'-x, y+1/2, -z+1/2'
'-x, -y, -z'
'x, -y-1/2, z-1/2'

loop_
_atom_site_label
_atom_site_type_symbol
_atom_site_fract_x
_atom_site_fract_y
_atom_site_fract_z
_atom_site_U_iso_or_equiv
_atom_site_adp_type
_atom_site_occupancy
_atom_site_symmetry_multiplicity
_atom_site_calc_flag
_atom_site_refinement_flags
_atom_site_disorder_assembly
_atom_site_disorder_group
S1 S 0.06866(7) 0.5741(2) 0.58854(4) 0.0255(3) Uani 1 1 d . . .
O1 O 0.0924(2) 0.8052(5) 0.59061(11) 0.0328(8) Uani 1 1 d . . .
O2 O -0.00926(18) 0.5196(6) 0.56390(11) 0.0326(8) Uani 1 1 d . . .
N1 N 0.3249(2) 0.4837(7) 0.65787(12) 0.0263(9) Uani 1 1 d . . .
N2 N 0.1589(2) 0.1337(6) 0.50542(12) 0.0244(9) Uani 1 1 d . . .
C1 C 0.3425(3) 0.3612(8) 0.69939(15) 0.0275(11) Uani 1 1 d . . .
C2 C 0.3996(3) 0.3960(9) 0.73916(16) 0.0360(13) Uani 1 1 d . . .
H2 H 0.4345 0.5208 0.7406 0.043 Uiso 1 1 calc R . .
C3 C 0.4039(3) 0.2446(10) 0.77627(18) 0.0451(15) Uani 1 1 d . . .
H3 H 0.4418 0.2657 0.8038 0.054 Uiso 1 1 calc R . .
C4 C 0.3528(3) 0.0597(10) 0.77363(18) 0.0398(14) Uani 1 1 d . . .
H4 H 0.3570 -0.0434 0.7995 0.048 Uiso 1 1 calc R . .
C5 C 0.2966(3) 0.0239(9) 0.73455(17) 0.0360(13) Uani 1 1 d . . .
H5 H 0.2623 -0.1020 0.7335 0.043 Uiso 1 1 calc R . .
C6 C 0.2907(3) 0.1755(8) 0.69631(16) 0.0282(11) Uani 1 1 d . . .
C7 C 0.2421(3) 0.1912(8) 0.65119(16) 0.0266(11) Uani 1 1 d . . .
H7 H 0.2014 0.0890 0.6392 0.032 Uiso 1 1 calc R . .
C8 C 0.2636(3) 0.3766(8) 0.62820(15) 0.0247(11) Uani 1 1 d . . .
C9 C 0.2280(3) 0.4813(8) 0.58139(15) 0.0248(11) Uani 1 1 d . . .
H9 H 0.2268 0.6445 0.5878 0.030 Uiso 1 1 calc R . .
C10 C 0.1421(3) 0.4173(7) 0.56466(14) 0.0212(10) Uani 1 1 d . . .
C11 C 0.1152(3) 0.2754(8) 0.52872(15) 0.0246(11) Uani 1 1 d . . .
H11 H 0.0590 0.2764 0.5190 0.030 Uiso 1 1 calc R . .
C12 C 0.2355(3) 0.0510(8) 0.52987(16) 0.0274(11) Uani 1 1 d . . .
H12A H 0.2503 -0.0864 0.5136 0.033 Uiso 1 1 calc R . .
H12B H 0.2277 0.0114 0.5634 0.033 Uiso 1 1 calc R . .
C13 C 0.3048(3) 0.2137(8) 0.53103(17) 0.0292(11) Uani 1 1 d . . .
H13A H 0.3277 0.2054 0.5000 0.035 Uiso 1 1 calc R . .
H13B H 0.3472 0.1687 0.5567 0.035 Uiso 1 1 calc R . .
C14 C 0.2810(3) 0.4529(8) 0.53969(15) 0.0260(11) Uani 1 1 d . . .
H14A H 0.2514 0.5123 0.5098 0.031 Uiso 1 1 calc R . .
H14B H 0.3305 0.5426 0.5470 0.031 Uiso 1 1 calc R . .
C15 C 0.3729(3) 0.6687(9) 0.64490(17) 0.0320(12) Uani 1 1 d . . .
H15A H 0.3938 0.7491 0.6746 0.038 Uiso 1 1 calc R . .
H15B H 0.3378 0.7722 0.6246 0.038 Uiso 1 1 calc R . .
C16 C 0.4434(3) 0.6053(8) 0.61802(15) 0.0261(11) Uani 1 1 d . . .
C17 C 0.4724(3) 0.7586(10) 0.58780(19) 0.0430(14) Uani 1 1 d . . .
H17 H 0.4481 0.9012 0.5843 0.052 Uiso 1 1 calc R . .
C18 C 0.5363(3) 0.7081(11) 0.5625(2) 0.0565(17) Uani 1 1 d . . .
H18 H 0.5557 0.8157 0.5418 0.068 Uiso 1 1 calc R . .
C19 C 0.5717(3) 0.5025(11) 0.5672(2) 0.0529(16) Uani 1 1 d . . .
H19 H 0.6154 0.4669 0.5498 0.063 Uiso 1 1 calc R . .
C20 C 0.5436(3) 0.3484(10) 0.5975(2) 0.0459(15) Uani 1 1 d . . .
H20 H 0.5681 0.2062 0.6011 0.055 Uiso 1 1 calc R . .
C21 C 0.4794(3) 0.4002(9) 0.62269(18) 0.0356(12) Uani 1 1 d . . .
H21 H 0.4602 0.2928 0.6434 0.043 Uiso 1 1 calc R . .
C22 C 0.1196(3) -0.0037(8) 0.46662(16) 0.0313(12) Uani 1 1 d . . .
H22A H 0.0678 0.0651 0.4539 0.038 Uiso 1 1 calc R . .
H22B H 0.1080 -0.1520 0.4795 0.038 Uiso 1 1 calc R . .
C23 C 0.1722(3) -0.0298(8) 0.42598(16) 0.0263(11) Uani 1 1 d . . .
C24 C 0.2186(3) 0.1451(8) 0.41256(16) 0.0323(12) Uani 1 1 d . . .
H24 H 0.2175 0.2833 0.4288 0.039 Uiso 1 1 calc R . .
C25 C 0.2661(3) 0.1210(9) 0.37597(17) 0.0382(13) Uani 1 1 d . . .
H25 H 0.2984 0.2416 0.3677 0.046 Uiso 1 1 calc R . .
C26 C 0.2672(3) -0.0773(10) 0.35116(18) 0.0403(14) Uani 1 1 d . . .
H26 H 0.2998 -0.0932 0.3257 0.048 Uiso 1 1 calc R . .
C27 C 0.2205(3) -0.2521(9) 0.36383(19) 0.0405(14) Uani 1 1 d . . .
H27 H 0.2209 -0.3890 0.3470 0.049 Uiso 1 1 calc R . .
C28 C 0.1728(3) -0.2285(9) 0.40125(18) 0.0353(13) Uani 1 1 d . . .
H28 H 0.1407 -0.3490 0.4097 0.042 Uiso 1 1 calc R . .
C29 C 0.0719(3) 0.4818(8) 0.64834(16) 0.0244(11) Uani 1 1 d . . .
C30 C 0.1118(3) 0.6066(8) 0.68573(16) 0.0291(11) Uani 1 1 d . . .
H30 H 0.1335 0.7482 0.6796 0.035 Uiso 1 1 calc R . .
C31 C 0.1194(3) 0.5203(9) 0.73208(17) 0.0329(12) Uani 1 1 d . . .
H31 H 0.1458 0.6050 0.7578 0.039 Uiso 1 1 calc R . .
C32 C 0.0891(3) 0.3136(9) 0.74137(16) 0.0304(12) Uani 1 1 d . . .
C33 C 0.0493(3) 0.1916(9) 0.70389(17) 0.0330(12) Uani 1 1 d . . .
H33 H 0.0279 0.0497 0.7101 0.040 Uiso 1 1 calc R . .
C34 C 0.0405(3) 0.2753(8) 0.65744(17) 0.0289(11) Uani 1 1 d . . .
H34 H 0.0131 0.1913 0.6319 0.035 Uiso 1 1 calc R . .
C35 C 0.1014(3) 0.2164(10) 0.79131(17) 0.0459(15) Uani 1 1 d . . .
H35A H 0.0592 0.1069 0.7949 0.055 Uiso 1 1 calc R . .
H35B H 0.0988 0.3351 0.8150 0.055 Uiso 1 1 calc R . .
H35C H 0.1541 0.1441 0.7965 0.055 Uiso 1 1 calc R . .

loop_
_atom_site_aniso_label
_atom_site_aniso_U_11
_atom_site_aniso_U_22
_atom_site_aniso_U_33
_atom_site_aniso_U_23
_atom_site_aniso_U_13
_atom_site_aniso_U_12
S1 0.0258(6) 0.0265(7) 0.0250(6) 0.0022(5) 0.0063(5) 0.0038(5)
O1 0.042(2) 0.0235(19) 0.0346(19) 0.0035(15) 0.0118(16) 0.0056(16)
O2 0.0229(17) 0.043(2) 0.0307(18) 0.0012(16) -0.0011(14) 0.0093(16)
N1 0.024(2) 0.033(2) 0.022(2) 0.0018(18) 0.0043(17) -0.0013(18)
N2 0.027(2) 0.025(2) 0.022(2) -0.0024(17) 0.0040(17) 0.0023(18)
C1 0.025(3) 0.037(3) 0.022(2) 0.000(2) 0.005(2) 0.007(2)
C2 0.027(3) 0.051(4) 0.029(3) -0.006(3) -0.001(2) 0.001(3)
C3 0.030(3) 0.074(4) 0.030(3) 0.005(3) -0.004(2) 0.011(3)
C4 0.032(3) 0.056(4) 0.032(3) 0.014(3) 0.009(2) 0.009(3)
C5 0.041(3) 0.036(3) 0.032(3) 0.007(2) 0.006(2) 0.004(3)
C6 0.026(3) 0.032(3) 0.027(3) 0.005(2) 0.005(2) 0.006(2)
C7 0.023(3) 0.027(3) 0.030(3) 0.004(2) 0.005(2) 0.002(2)
C8 0.019(2) 0.030(3) 0.025(2) 0.000(2) 0.0032(19) 0.003(2)
C9 0.025(2) 0.023(3) 0.027(3) 0.000(2) 0.003(2) -0.001(2)
C10 0.022(2) 0.024(3) 0.018(2) 0.001(2) 0.0045(18) 0.006(2)
C11 0.025(3) 0.026(3) 0.023(2) 0.004(2) 0.005(2) 0.002(2)
C12 0.029(3) 0.023(3) 0.030(3) 0.003(2) 0.003(2) 0.005(2)
C13 0.026(3) 0.036(3) 0.027(3) 0.002(2) 0.006(2) 0.005(2)
C14 0.025(3) 0.031(3) 0.022(2) 0.000(2) 0.006(2) -0.001(2)
C15 0.022(3) 0.037(3) 0.037(3) -0.004(2) 0.005(2) -0.002(2)
C16 0.028(3) 0.027(3) 0.023(2) -0.003(2) 0.001(2) -0.004(2)
C17 0.034(3) 0.041(4) 0.055(4) 0.005(3) 0.012(3) 0.003(3)
C18 0.047(4) 0.053(4) 0.076(4) 0.015(3) 0.034(3) 0.003(3)
C19 0.034(3) 0.062(4) 0.068(4) -0.006(3) 0.025(3) -0.007(3)
C20 0.033(3) 0.043(4) 0.062(4) -0.010(3) 0.006(3) 0.000(3)
C21 0.027(3) 0.036(3) 0.044(3) 0.001(3) 0.006(2) 0.000(2)
C22 0.030(3) 0.028(3) 0.036(3) -0.003(2) 0.005(2) -0.003(2)
C23 0.023(2) 0.030(3) 0.025(3) -0.008(2) -0.003(2) 0.000(2)
C24 0.045(3) 0.022(3) 0.030(3) -0.004(2) 0.007(2) -0.001(2)
C25 0.039(3) 0.045(4) 0.032(3) 0.005(3) 0.007(2) -0.006(3)
C26 0.032(3) 0.056(4) 0.034(3) -0.006(3) 0.005(2) 0.005(3)
C27 0.035(3) 0.041(3) 0.046(3) -0.017(3) 0.008(3) 0.005(3)
C28 0.030(3) 0.035(3) 0.041(3) -0.010(3) 0.003(2) -0.001(2)
C29 0.022(2) 0.028(3) 0.025(2) 0.003(2) 0.009(2) 0.003(2)
C30 0.030(3) 0.027(3) 0.031(3) 0.001(2) 0.008(2) -0.001(2)
C31 0.030(3) 0.044(3) 0.025(3) -0.002(2) 0.005(2) -0.010(2)
C32 0.025(3) 0.045(3) 0.021(2) 0.006(2) 0.005(2) 0.002(2)
C33 0.028(3) 0.035(3) 0.038(3) 0.006(3) 0.010(2) 0.002(2)
C34 0.029(3) 0.029(3) 0.030(3) -0.003(2) 0.008(2) 0.001(2)
C35 0.042(3) 0.064(4) 0.031(3) 0.010(3) 0.004(3) 0.006(3)

loop_
_atom_type_symbol
_atom_type_description
_atom_type_scat_dispersion_real
_atom_type_scat_dispersion_imag
_atom_type_scat_source
C C 0.0033 0.0016 'International Tables Vol C Tables 4.2.6.8 and 6.1.1.4'
H H 0.0000 0.0000 'International Tables Vol C Tables 4.2.6.8 and 6.1.1.4'
N N 0.0061 0.0033 'International Tables Vol C Tables 4.2.6.8 and 6.1.1.4'
O O 0.0106 0.0060 'International Tables Vol C Tables 4.2.6.8 and 6.1.1.4'
S S 0.1246 0.1234 'International Tables Vol C Tables 4.2.6.8 and 6.1.1.4'

loop_
_geom_angle_atom_site_label_1
_geom_angle_atom_site_label_2
_geom_angle_atom_site_label_3
_geom_angle
_geom_angle_site_symmetry_1
_geom_angle_site_symmetry_3
_geom_angle_publ_flag
O2 S1 O1 117.9(2) . . ?
O2 S1 C10 109.5(2) . . ?
O1 S1 C10 109.5(2) . . ?
O2 S1 C29 108.1(2) . . ?
O1 S1 C29 106.7(2) . . ?
C10 S1 C29 104.3(2) . . ?
C1 N1 C8 108.9(4) . . ?
C1 N1 C15 123.6(4) . . ?
C8 N1 C15 126.7(4) . . ?
C11 N2 C22 119.8(4) . . ?
C11 N2 C12 119.0(4) . . ?
C22 N2 C12 116.7(4) . . ?
N1 C1 C2 130.6(5) . . ?
N1 C1 C6 107.6(4) . . ?
C2 C1 C6 121.8(4) . . ?
C3 C2 C1 118.2(5) . . ?
C3 C2 H2 120.9 . . ?
C1 C2 H2 120.9 . . ?
C2 C3 C4 120.5(5) . . ?
C2 C3 H3 119.8 . . ?
C4 C3 H3 119.8 . . ?
C5 C4 C3 121.6(5) . . ?
C5 C4 H4 119.2 . . ?
C3 C4 H4 119.2 . . ?
C4 C5 C6 119.1(5) . . ?
C4 C5 H5 120.4 . . ?
C6 C5 H5 120.4 . . ?
C5 C6 C1 118.7(4) . . ?
C5 C6 C7 134.6(5) . . ?
C1 C6 C7 106.6(4) . . ?
C8 C7 C6 108.6(4) . . ?
C8 C7 H7 125.7 . . ?
C6 C7 H7 125.7 . . ?
C7 C8 N1 108.3(4) . . ?
C7 C8 C9 130.8(4) . . ?
N1 C8 C9 120.7(4) . . ?
C10 C9 C8 115.3(4) . . ?
C10 C9 C14 110.2(4) . . ?
C8 C9 C14 113.7(4) . . ?
C10 C9 H9 105.6 . . ?
C8 C9 H9 105.6 . . ?
C14 C9 H9 105.6 . . ?
C11 C10 C9 127.9(4) . . ?
C11 C10 S1 115.9(3) . . ?
C9 C10 S1 115.6(3) . . ?
N2 C11 C10 127.4(4) . . ?
N2 C11 H11 116.3 . . ?
C10 C11 H11 116.3 . . ?
N2 C12 C13 114.5(4) . . ?
N2 C12 H12A 108.6 . . ?
C13 C12 H12A 108.6 . . ?
N2 C12 H12B 108.6 . . ?
C13 C12 H12B 108.6 . . ?
H12A C12 H12B 107.6 . . ?
C12 C13 C14 113.7(4) . . ?
C12 C13 H13A 108.8 . . ?
C14 C13 H13A 108.8 . . ?
C12 C13 H13B 108.8 . . ?
C14 C13 H13B 108.8 . . ?
H13A C13 H13B 107.7 . . ?
C13 C14 C9 113.9(4) . . ?
C13 C14 H14A 108.8 . . ?
C9 C14 H14A 108.8 . . ?
C13 C14 H14B 108.8 . . ?
C9 C14 H14B 108.8 . . ?
H14A C14 H14B 107.7 . . ?
N1 C15 C16 114.6(4) . . ?
N1 C15 H15A 108.6 . . ?
C16 C15 H15A 108.6 . . ?
N1 C15 H15B 108.6 . . ?
C16 C15 H15B 108.6 . . ?
H15A C15 H15B 107.6 . . ?
C21 C16 C17 118.6(5) . . ?
C21 C16 C15 122.4(4) . . ?
C17 C16 C15 119.0(4) . . ?
C16 C17 C18 121.0(5) . . ?
C16 C17 H17 119.5 . . ?
C18 C17 H17 119.5 . . ?
C19 C18 C17 119.9(6) . . ?
C19 C18 H18 120.0 . . ?
C17 C18 H18 120.0 . . ?
C18 C19 C20 119.6(6) . . ?
C18 C19 H19 120.2 . . ?
C20 C19 H19 120.2 . . ?
C19 C20 C21 120.1(6) . . ?
C19 C20 H20 119.9 . . ?
C21 C20 H20 119.9 . . ?
C16 C21 C20 120.7(5) . . ?
C16 C21 H21 119.6 . . ?
C20 C21 H21 119.6 . . ?
N2 C22 C23 111.3(4) . . ?
N2 C22 H22A 109.4 . . ?
C23 C22 H22A 109.4 . . ?
N2 C22 H22B 109.4 . . ?
C23 C22 H22B 109.4 . . ?
H22A C22 H22B 108.0 . . ?
C28 C23 C24 119.0(4) . . ?
C28 C23 C22 120.0(4) . . ?
C24 C23 C22 120.9(4) . . ?
C25 C24 C23 120.8(5) . . ?
C25 C24 H24 119.6 . . ?
C23 C24 H24 119.6 . . ?
C24 C25 C26 120.5(5) . . ?
C24 C25 H25 119.7 . . ?
C26 C25 H25 119.7 . . ?
C27 C26 C25 119.2(5) . . ?
C27 C26 H26 120.4 . . ?
C25 C26 H26 120.4 . . ?
C26 C27 C28 120.3(5) . . ?
C26 C27 H27 119.8 . . ?
C28 C27 H27 119.8 . . ?
C23 C28 C27 120.1(5) . . ?
C23 C28 H28 120.0 . . ?
C27 C28 H28 120.0 . . ?
C34 C29 C30 120.3(4) . . ?
C34 C29 S1 119.2(4) . . ?
C30 C29 S1 120.3(4) . . ?
C31 C30 C29 118.9(5) . . ?
C31 C30 H30 120.5 . . ?
C29 C30 H30 120.5 . . ?
C32 C31 C30 121.1(5) . . ?
C32 C31 H31 119.4 . . ?
C30 C31 H31 119.4 . . ?
C31 C32 C33 119.4(4) . . ?
C31 C32 C35 120.7(5) . . ?
C33 C32 C35 119.9(5) . . ?
C32 C33 C34 120.4(5) . . ?
C32 C33 H33 119.8 . . ?
C34 C33 H33 119.8 . . ?
C29 C34 C33 119.8(5) . . ?
C29 C34 H34 120.1 . . ?
C33 C34 H34 120.1 . . ?
C32 C35 H35A 109.5 . . ?
C32 C35 H35B 109.5 . . ?
H35A C35 H35B 109.5 . . ?
C32 C35 H35C 109.5 . . ?
H35A C35 H35C 109.5 . . ?
H35B C35 H35C 109.5 . . ?

loop_
_geom_bond_atom_site_label_1
_geom_bond_atom_site_label_2
_geom_bond_distance
_geom_bond_site_symmetry_2
_geom_bond_publ_flag
S1 O2 1.442(3) . ?
S1 O1 1.447(3) . ?
S1 C10 1.744(4) . ?
S1 C29 1.759(4) . ?
N1 C1 1.380(6) . ?
N1 C8 1.401(6) . ?
N1 C15 1.444(6) . ?
N2 C11 1.341(5) . ?
N2 C22 1.461(6) . ?
N2 C12 1.470(5) . ?
C1 C2 1.397(6) . ?
C1 C6 1.412(7) . ?
C2 C3 1.378(7) . ?
C2 H2 0.9500 . ?
C3 C4 1.402(8) . ?
C3 H3 0.9500 . ?
C4 C5 1.375(7) . ?
C4 H4 0.9500 . ?
C5 C6 1.402(6) . ?
C5 H5 0.9500 . ?
C6 C7 1.425(6) . ?
C7 C8 1.358(6) . ?
C7 H7 0.9500 . ?
C8 C9 1.513(6) . ?
C9 C10 1.511(6) . ?
C9 C14 1.555(6) . ?
C9 H9 1.0000 . ?
C10 C11 1.357(6) . ?
C11 H11 0.9500 . ?
C12 C13 1.516(6) . ?
C12 H12A 0.9900 . ?
C12 H12B 0.9900 . ?
C13 C14 1.521(6) . ?
C13 H13A 0.9900 . ?
C13 H13B 0.9900 . ?
C14 H14A 0.9900 . ?
C14 H14B 0.9900 . ?
C15 C16 1.520(6) . ?
C15 H15A 0.9900 . ?
C15 H15B 0.9900 . ?
C16 C21 1.374(7) . ?
C16 C17 1.378(7) . ?
C17 C18 1.385(7) . ?
C17 H17 0.9500 . ?
C18 C19 1.373(8) . ?
C18 H18 0.9500 . ?
C19 C20 1.376(8) . ?
C19 H19 0.9500 . ?
C20 C21 1.387(7) . ?
C20 H20 0.9500 . ?
C21 H21 0.9500 . ?
C22 C23 1.525(6) . ?
C22 H22A 0.9900 . ?
C22 H22B 0.9900 . ?
C23 C28 1.383(6) . ?
C23 C24 1.386(7) . ?
C24 C25 1.375(7) . ?
C24 H24 0.9500 . ?
C25 C26 1.383(7) . ?
C25 H25 0.9500 . ?
C26 C27 1.382(7) . ?
C26 H26 0.9500 . ?
C27 C28 1.397(7) . ?
C27 H27 0.9500 . ?
C28 H28 0.9500 . ?
C29 C34 1.385(6) . ?
C29 C30 1.394(6) . ?
C30 C31 1.390(6) . ?
C30 H30 0.9500 . ?
C31 C32 1.380(7) . ?
C31 H31 0.9500 . ?
C32 C33 1.387(7) . ?
C32 C35 1.508(6) . ?
C33 C34 1.387(6) . ?
C33 H33 0.9500 . ?
C34 H34 0.9500 . ?
C35 H35A 0.9800 . ?
C35 H35B 0.9800 . ?
C35 H35C 0.9800 . ?

loop_
_geom_torsion_atom_site_label_1
_geom_torsion_atom_site_label_2
_geom_torsion_atom_site_label_3
_geom_torsion_atom_site_label_4
_geom_torsion
_geom_torsion_site_symmetry_1
_geom_torsion_site_symmetry_2
_geom_torsion_site_symmetry_3
_geom_torsion_site_symmetry_4
_geom_torsion_publ_flag
C8 N1 C1 C2 178.6(5) . . . . ?
C15 N1 C1 C2 8.5(8) . . . . ?
C8 N1 C1 C6 -0.9(5) . . . . ?
C15 N1 C1 C6 -171.0(4) . . . . ?
N1 C1 C2 C3 179.8(5) . . . . ?
C6 C1 C2 C3 -0.8(7) . . . . ?
C1 C2 C3 C4 0.7(8) . . . . ?
C2 C3 C4 C5 -0.5(8) . . . . ?
C3 C4 C5 C6 0.3(8) . . . . ?
C4 C5 C6 C1 -0.4(7) . . . . ?
C4 C5 C6 C7 179.2(5) . . . . ?
N1 C1 C6 C5 -179.9(4) . . . . ?
C2 C1 C6 C5 0.6(7) . . . . ?
N1 C1 C6 C7 0.5(5) . . . . ?
C2 C1 C6 C7 -179.1(4) . . . . ?
C5 C6 C7 C8 -179.4(5) . . . . ?
C1 C6 C7 C8 0.2(5) . . . . ?
C6 C7 C8 N1 -0.7(5) . . . . ?
C6 C7 C8 C9 -175.0(4) . . . . ?
C1 N1 C8 C7 1.0(5) . . . . ?
C15 N1 C8 C7 170.7(4) . . . . ?
C1 N1 C8 C9 176.0(4) . . . . ?
C15 N1 C8 C9 -14.3(7) . . . . ?
C7 C8 C9 C10 21.2(7) . . . . ?
N1 C8 C9 C10 -152.5(4) . . . . ?
C7 C8 C9 C14 -107.5(6) . . . . ?
N1 C8 C9 C14 78.8(5) . . . . ?
C8 C9 C10 C11 -104.7(5) . . . . ?
C14 C9 C10 C11 25.7(6) . . . . ?
C8 C9 C10 S1 85.3(4) . . . . ?
C14 C9 C10 S1 -144.2(3) . . . . ?
O2 S1 C10 C11 -0.4(4) . . . . ?
O1 S1 C10 C11 -131.0(4) . . . . ?
C29 S1 C10 C11 115.1(4) . . . . ?
O2 S1 C10 C9 170.8(3) . . . . ?
O1 S1 C10 C9 40.2(4) . . . . ?
C29 S1 C10 C9 -73.7(4) . . . . ?
C22 N2 C11 C10 -178.6(4) . . . . ?
C12 N2 C11 C10 26.0(7) . . . . ?
C9 C10 C11 N2 11.8(8) . . . . ?
S1 C10 C11 N2 -178.2(4) . . . . ?
C11 N2 C12 C13 -78.1(5) . . . . ?
C22 N2 C12 C13 125.7(4) . . . . ?
N2 C12 C13 C14 39.4(5) . . . . ?
C12 C13 C14 C9 46.3(5) . . . . ?
C10 C9 C14 C13 -78.3(5) . . . . ?
C8 C9 C14 C13 53.0(5) . . . . ?
C1 N1 C15 C16 86.2(5) . . . . ?
C8 N1 C15 C16 -82.1(6) . . . . ?
N1 C15 C16 C21 -25.9(6) . . . . ?
N1 C15 C16 C17 154.0(4) . . . . ?
C21 C16 C17 C18 0.2(8) . . . . ?
C15 C16 C17 C18 -179.8(5) . . . . ?
C16 C17 C18 C19 0.1(9) . . . . ?
C17 C18 C19 C20 -0.4(10) . . . . ?
C18 C19 C20 C21 0.4(9) . . . . ?
C17 C16 C21 C20 -0.1(7) . . . . ?
C15 C16 C21 C20 179.9(4) . . . . ?
C19 C20 C21 C16 -0.2(8) . . . . ?
C11 N2 C22 C23 142.6(4) . . . . ?
C12 N2 C22 C23 -61.4(5) . . . . ?
N2 C22 C23 C28 143.9(4) . . . . ?
N2 C22 C23 C24 -37.4(6) . . . . ?
C28 C23 C24 C25 -1.5(7) . . . . ?
C22 C23 C24 C25 179.9(4) . . . . ?
C23 C24 C25 C26 1.3(8) . . . . ?
C24 C25 C26 C27 -0.6(8) . . . . ?
C25 C26 C27 C28 0.0(8) . . . . ?
C24 C23 C28 C27 0.9(7) . . . . ?
C22 C23 C28 C27 179.6(4) . . . . ?
C26 C27 C28 C23 -0.2(8) . . . . ?
O2 S1 C29 C34 42.7(4) . . . . ?
O1 S1 C29 C34 170.4(4) . . . . ?
C10 S1 C29 C34 -73.7(4) . . . . ?
O2 S1 C29 C30 -142.8(4) . . . . ?
O1 S1 C29 C30 -15.1(4) . . . . ?
C10 S1 C29 C30 100.8(4) . . . . ?
C34 C29 C30 C31 0.0(7) . . . . ?
S1 C29 C30 C31 -174.5(4) . . . . ?
C29 C30 C31 C32 0.8(7) . . . . ?
C30 C31 C32 C33 -1.0(7) . . . . ?
C30 C31 C32 C35 176.8(5) . . . . ?
C31 C32 C33 C34 0.5(7) . . . . ?
C35 C32 C33 C34 -177.3(4) . . . . ?
C30 C29 C34 C33 -0.5(7) . . . . ?
S1 C29 C34 C33 174.0(4) . . . . ?
C32 C33 C34 C29 0.3(7) . . . . ?
